data_4325393
loop_
_publ_author_name
'Christopher S. Letko'
'Zachariah M. Heiden'
'Thomas B. Rauchfuss'
'Scott R. Wilson'

_publ_contact_author
; 
Zachariah M. Heiden
University of Illinois 
School of Chemical Sciences, Box 80-6 
600 South Mathews Avenue 
Urbana, Illinois  61801 
USA 

Thomas B. Rauchfuss 
University of Illinois 
School of Chemical Sciences 
600 South Mathews Avenue 
Urbana, Illinois  61801 
USA 
 
Scott R. Wilson 
University of Illinois 
School of Chemical Sciences, Box 59-1 
505 South Mathews Avenue 
Urbana, Illinois  61801 
USA 
;
_publ_contact_author_email srwilson@uiuc.edu
_publ_contact_author_fax '1  217 244 8068'
_publ_contact_author_phone '1  217 244 1708'
_publ_section_title
;
 Coordination Chemistry of the Soft Chiral Lewis Acid [Cp*Ir(TsDPEN)]+
;
_journal_name_full 'Inorganic Chemistry'
_journal_page_first 5558
_journal_page_last 5566
_journal_paper_doi 10.1021/ic200160q
_journal_volume 50
_journal_year 2011
_chemical_formula_moiety 'C36 H40 Ir n3 O3 S'
_chemical_formula_sum 'C36 H40 Ir O3 S n3'
_chemical_formula_weight 786.97
_chemical_name_systematic
; 
 ? 
;
_space_group_IT_number 14
_symmetry_cell_setting monoclinic
_symmetry_space_group_name_Hall '-P 2ybc'
_symmetry_space_group_name_H-M 'P 1 21/c 1'
_atom_sites_solution_hydrogens geom
_atom_sites_solution_primary direct
_atom_sites_solution_secondary difmap
_audit_creation_method SHELXL-97
_cell_angle_alpha 90.00
_cell_angle_beta 107.9100(10)
_cell_angle_gamma 90.00
_cell_formula_units_Z 4
_cell_length_a 12.3407(2)
_cell_length_b 18.3052(3)
_cell_length_c 15.0539(3)
_cell_measurement_reflns_used 6983
_cell_measurement_temperature 193(2)
_cell_measurement_theta_max 25.29
_cell_measurement_theta_min 2.23
_cell_volume 3235.87(10)
_computing_cell_refinement 'Bruker SMART'
_computing_data_collection 'Bruker SMART'
_computing_data_reduction 'Bruker SAINT'
_computing_molecular_graphics 'Bruker SHELXTL'
_computing_publication_material 'Bruker SHELXTL'
_computing_structure_refinement 'Bruker SHELXTL'
_computing_structure_solution 'Bruker SHELXTL'
_diffrn_ambient_temperature 193(2)
_diffrn_measured_fraction_theta_full 0.997
_diffrn_measured_fraction_theta_max 0.997
_diffrn_measurement_device_type 'CCD area detector'
_diffrn_measurement_method 'phi and omega scans'
_diffrn_radiation_monochromator graphite
_diffrn_radiation_source 'fine-focus sealed tube'
_diffrn_radiation_type MoK\a
_diffrn_radiation_wavelength 0.71073
_diffrn_reflns_av_R_equivalents 0.0595
_diffrn_reflns_av_sigmaI/netI 0.0504
_diffrn_reflns_limit_h_max 15
_diffrn_reflns_limit_h_min -15
_diffrn_reflns_limit_k_max 23
_diffrn_reflns_limit_k_min -23
_diffrn_reflns_limit_l_max 19
_diffrn_reflns_limit_l_min -19
_diffrn_reflns_number 33185
_diffrn_reflns_theta_full 26.99
_diffrn_reflns_theta_max 26.99
_diffrn_reflns_theta_min 1.73
_exptl_absorpt_coefficient_mu 4.231
_exptl_absorpt_correction_T_max 0.9202
_exptl_absorpt_correction_T_min 0.4703
_exptl_absorpt_correction_type integration
_exptl_absorpt_process_details 'SHELXTL/XPREP (Bruker, 2001)'
_exptl_crystal_colour yellow
_exptl_crystal_density_diffrn 1.615
_exptl_crystal_description platy
_exptl_crystal_F_000 1576
_exptl_crystal_size_max 0.21
_exptl_crystal_size_mid 0.13
_exptl_crystal_size_min 0.02
_refine_diff_density_max 0.788
_refine_diff_density_min -0.613
_refine_diff_density_rms 0.112
_refine_ls_extinction_method none
_refine_ls_goodness_of_fit_ref 1.000
_refine_ls_hydrogen_treatment mixed
_refine_ls_matrix_type full
_refine_ls_number_parameters 409
_refine_ls_number_reflns 7051
_refine_ls_number_restraints 0
_refine_ls_restrained_S_all 1.000
_refine_ls_R_factor_all 0.0473
_refine_ls_R_factor_gt 0.0283
_refine_ls_shift/su_max 0.004
_refine_ls_shift/su_mean 0.000
_refine_ls_structure_factor_coef Fsqd
_refine_ls_weighting_details 'calc w=1/[\s^2^(Fo^2^)+(0.0228P)^2^+0.0000P] where P=(Fo^2^+2Fc^2^)/3'
_refine_ls_weighting_scheme calc
_refine_ls_wR_factor_gt 0.0537
_refine_ls_wR_factor_ref 0.0592
_reflns_number_gt 5426
_reflns_number_total 7051
_reflns_threshold_expression >2sigma(I)
_cod_data_source_file ic200160q_si_002_4.cif
_cod_data_source_block ga56pas
_cod_original_sg_symbol_Hall '-P 2ybc '
_cod_original_sg_symbol_H-M 'P 1 21/c 1 '
_cod_original_formula_sum 'C36 H40 Ir n3 O3 S'
_cod_database_code 4325393

loop_
_symmetry_equiv_pos_as_xyz
'x, y, z'
'-x, y+1/2, -z+1/2'
'-x, -y, -z'
'x, -y-1/2, z-1/2'

loop_
_atom_site_label
_atom_site_type_symbol
_atom_site_fract_x
_atom_site_fract_y
_atom_site_fract_z
_atom_site_U_iso_or_equiv
_atom_site_adp_type
_atom_site_occupancy
_atom_site_symmetry_multiplicity
_atom_site_calc_flag
_atom_site_refinement_flags
C1 C 1.0124(3) 1.1417(2) 0.3446(2) 0.0253(8) Uani 1 1 d .
C2 C 1.0665(3) 1.1082(2) 0.2829(2) 0.0253(9) Uani 1 1 d .
C3 C 0.9917(3) 1.1127(2) 0.1902(2) 0.0259(9) Uani 1 1 d .
C4 C 0.8903(3) 1.1512(2) 0.1928(3) 0.0287(9) Uani 1 1 d .
C5 C 0.9059(3) 1.1702(2) 0.2882(3) 0.0315(9) Uani 1 1 d .
C6 C 1.0636(4) 1.1536(3) 0.4476(3) 0.0426(11) Uani 1 1 d .
H6A H 1.0989 1.2021 0.4588 0.064 Uiso 1 1 calc R
H6B H 1.1214 1.1162 0.4735 0.064 Uiso 1 1 calc R
H6C H 1.0038 1.1504 0.4778 0.064 Uiso 1 1 calc R
C7 C 1.1866(3) 1.0807(2) 0.3148(3) 0.0367(10) Uani 1 1 d .
H7A H 1.2392 1.1222 0.3262 0.055 Uiso 1 1 calc R
H7B H 1.1997 1.0493 0.2664 0.055 Uiso 1 1 calc R
H7C H 1.1993 1.0527 0.3726 0.055 Uiso 1 1 calc R
C8 C 1.0143(4) 1.0887(2) 0.1026(3) 0.0365(10) Uani 1 1 d .
H8A H 1.0281 1.1316 0.0687 0.055 Uiso 1 1 calc R
H8B H 0.9482 1.0618 0.0633 0.055 Uiso 1 1 calc R
H8C H 1.0815 1.0569 0.1185 0.055 Uiso 1 1 calc R
C9 C 0.7990(4) 1.1799(2) 0.1098(3) 0.0437(12) Uani 1 1 d .
H9A H 0.8212 1.2281 0.0930 0.066 Uiso 1 1 calc R
H9B H 0.7275 1.1840 0.1250 0.066 Uiso 1 1 calc R
H9C H 0.7887 1.1463 0.0571 0.066 Uiso 1 1 calc R
C10 C 0.8236(4) 1.2121(2) 0.3231(4) 0.0492(12) Uani 1 1 d .
H10A H 0.8427 1.2642 0.3257 0.074 Uiso 1 1 calc R
H10B H 0.8279 1.1950 0.3858 0.074 Uiso 1 1 calc R
H10C H 0.7463 1.2048 0.2809 0.074 Uiso 1 1 calc R
C11 C 1.1054(3) 0.9140(2) 0.1976(3) 0.0281(9) Uani 1 1 d .
H11 H 1.0352 0.9204 0.1496 0.034 Uiso 1 1 calc R
C12 C 1.2071(3) 0.9171(2) 0.1763(3) 0.0307(9) Uani 1 1 d .
H12 H 1.2057 0.9266 0.1140 0.037 Uiso 1 1 calc R
C13 C 1.3100(3) 0.9065(2) 0.2446(3) 0.0358(10) Uani 1 1 d .
H13 H 1.3793 0.9088 0.2296 0.043 Uiso 1 1 calc R
C14 C 1.3109(3) 0.8923(2) 0.3353(3) 0.0352(10) Uani 1 1 d .
H14 H 1.3812 0.8843 0.3827 0.042 Uiso 1 1 calc R
C15 C 1.2098(3) 0.8899(2) 0.3570(3) 0.0296(9) Uani 1 1 d .
H15 H 1.2116 0.8801 0.4194 0.036 Uiso 1 1 calc R
C16 C 1.1057(3) 0.9016(2) 0.2889(2) 0.0229(8) Uani 1 1 d .
C17 C 0.9991(3) 0.8972(2) 0.3185(2) 0.0233(8) Uani 1 1 d .
H17A H 1.0094 0.8559 0.3638 0.028 Uiso 1 1 calc R
C18 C 0.8875(3) 0.8835(2) 0.2394(2) 0.0217(8) Uani 1 1 d .
H18A H 0.9057 0.8523 0.1914 0.026 Uiso 1 1 calc R
C19 C 0.8043(3) 0.8406(2) 0.2780(2) 0.0201(8) Uani 1 1 d .
C20 C 0.8294(3) 0.7684(2) 0.3057(3) 0.0295(9) Uani 1 1 d .
H20 H 0.8981 0.7476 0.3014 0.035 Uiso 1 1 calc R
C21 C 0.7583(3) 0.7264(2) 0.3390(3) 0.0366(10) Uani 1 1 d .
H21 H 0.7782 0.6774 0.3579 0.044 Uiso 1 1 calc R
C22 C 0.6573(3) 0.7557(2) 0.3448(3) 0.0337(10) Uani 1 1 d .
H22 H 0.6060 0.7268 0.3657 0.040 Uiso 1 1 calc R
C23 C 0.6324(3) 0.8277(2) 0.3199(3) 0.0299(9) Uani 1 1 d .
H23 H 0.5647 0.8489 0.3259 0.036 Uiso 1 1 calc R
C24 C 0.7046(3) 0.8695(2) 0.2864(2) 0.0239(8) Uani 1 1 d .
H24 H 0.6854 0.9188 0.2688 0.029 Uiso 1 1 calc R
C25 C 0.7491(3) 1.0295(2) 0.3996(3) 0.0272(9) Uani 1 1 d .
C26 C 0.6393(3) 1.0286(2) 0.4125(3) 0.0344(10) Uani 1 1 d .
H26 H 0.6335 1.0172 0.4724 0.041 Uiso 1 1 calc R
C27 C 0.5435(3) 1.0435(2) 0.3424(3) 0.0398(11) Uani 1 1 d .
H27 H 0.4716 1.0427 0.3531 0.048 Uiso 1 1 calc R
C28 C 0.5511(3) 1.0602(2) 0.2530(3) 0.0365(10) Uani 1 1 d .
H28 H 0.4850 1.0713 0.2026 0.044 Uiso 1 1 calc R
C29 C 0.6566(3) 1.0599(2) 0.2414(3) 0.0295(9) Uani 1 1 d .
H29 H 0.6621 1.0709 0.1813 0.035 Uiso 1 1 calc R
C30 C 0.6664(3) 0.8896(2) 0.0683(2) 0.0249(8) Uani 1 1 d .
C31 C 0.6832(3) 0.8149(2) 0.0645(3) 0.0315(10) Uani 1 1 d .
H31 H 0.7537 0.7965 0.0609 0.038 Uiso 1 1 calc R
C32 C 0.5966(3) 0.7674(2) 0.0659(3) 0.0387(11) Uani 1 1 d .
H32 H 0.6085 0.7162 0.0639 0.046 Uiso 1 1 calc R
C33 C 0.4929(3) 0.7931(2) 0.0701(3) 0.0334(10) Uani 1 1 d .
C34 C 0.4751(3) 0.8680(2) 0.0678(2) 0.0314(10) Uani 1 1 d .
H34 H 0.4025 0.8866 0.0656 0.038 Uiso 1 1 calc R
C35 C 0.5622(3) 0.9161(2) 0.0685(2) 0.0259(9) Uani 1 1 d .
H35 H 0.5499 0.9673 0.0690 0.031 Uiso 1 1 calc R
C36 C 0.4026(4) 0.7411(3) 0.0792(3) 0.0568(14) Uani 1 1 d .
H36A H 0.3900 0.7033 0.0311 0.085 Uiso 1 1 calc R
H36B H 0.3316 0.7680 0.0715 0.085 Uiso 1 1 calc R
H36C H 0.4274 0.7183 0.1411 0.085 Uiso 1 1 calc R
N1 n 0.9808(3) 0.96488(17) 0.3671(2) 0.0209(7) Uani 1 1 d .
H1A H 0.930(3) 0.954(2) 0.398(2) 0.025 Uiso 1 1 d .
H1B H 1.048(3) 0.979(2) 0.412(2) 0.025 Uiso 1 1 d .
N2 n 0.8444(2) 0.95438(16) 0.19520(19) 0.0215(7) Uani 1 1 d .
N3 n 0.7546(2) 1.04463(16) 0.3111(2) 0.0229(7) Uani 1 1 d .
O1 O 0.8388(2) 1.01466(16) 0.46440(17) 0.0337(7) Uani 1 1 d .
O2 O 0.7387(2) 1.02101(15) 0.05232(17) 0.0343(7) Uani 1 1 d .
O3 O 0.8547(2) 0.91540(17) 0.03625(17) 0.0370(7) Uani 1 1 d .
S1 S 0.78367(8) 0.94984(6) 0.08478(6) 0.0260(2) Uani 1 1 d .
Ir1 Ir 0.907973(11) 1.051842(8) 0.275759(9) 0.01956(5) Uani 1 1 d .

loop_
_atom_site_aniso_label
_atom_site_aniso_U_11
_atom_site_aniso_U_22
_atom_site_aniso_U_33
_atom_site_aniso_U_23
_atom_site_aniso_U_13
_atom_site_aniso_U_12
C1 0.036(2) 0.017(2) 0.0245(18) -0.0036(16) 0.0108(16) -0.0108(18)
C2 0.0243(19) 0.021(2) 0.030(2) -0.0016(17) 0.0073(16) -0.0093(17)
C3 0.030(2) 0.024(2) 0.0266(19) -0.0013(17) 0.0122(17) -0.0087(18)
C4 0.033(2) 0.020(2) 0.033(2) 0.0058(18) 0.0093(17) -0.0049(18)
C5 0.043(2) 0.017(2) 0.040(2) -0.0015(18) 0.022(2) -0.0095(19)
C6 0.058(3) 0.039(3) 0.032(2) -0.010(2) 0.015(2) -0.021(2)
C7 0.029(2) 0.029(2) 0.051(3) -0.002(2) 0.012(2) -0.0069(19)
C8 0.045(2) 0.039(3) 0.031(2) -0.004(2) 0.020(2) -0.019(2)
C9 0.046(3) 0.030(3) 0.046(3) 0.013(2) 0.001(2) -0.005(2)
C10 0.056(3) 0.023(2) 0.079(3) -0.008(2) 0.036(3) -0.001(2)
C11 0.026(2) 0.028(2) 0.032(2) -0.0051(18) 0.0118(17) -0.0007(18)
C12 0.031(2) 0.032(2) 0.033(2) -0.0052(19) 0.0162(18) -0.0030(19)
C13 0.025(2) 0.044(3) 0.042(2) -0.011(2) 0.0152(19) 0.000(2)
C14 0.024(2) 0.042(3) 0.039(2) -0.005(2) 0.0082(18) 0.002(2)
C15 0.025(2) 0.034(2) 0.030(2) -0.0010(19) 0.0075(17) 0.0023(18)
C16 0.0213(18) 0.020(2) 0.0286(19) -0.0027(16) 0.0098(16) 0.0001(16)
C17 0.0240(19) 0.021(2) 0.0253(19) -0.0038(16) 0.0083(16) -0.0002(17)
C18 0.0213(18) 0.021(2) 0.0240(17) 0.0014(16) 0.0082(15) 0.0020(16)
C19 0.0238(18) 0.0162(19) 0.0201(17) -0.0040(16) 0.0065(15) -0.0024(16)
C20 0.029(2) 0.020(2) 0.043(2) 0.0011(19) 0.0159(18) 0.0039(18)
C21 0.043(2) 0.020(2) 0.048(3) 0.009(2) 0.017(2) -0.001(2)
C22 0.032(2) 0.033(3) 0.040(2) 0.004(2) 0.0165(18) -0.008(2)
C23 0.0252(19) 0.035(3) 0.032(2) -0.0003(19) 0.0132(17) 0.0013(19)
C24 0.0277(19) 0.022(2) 0.0224(18) 0.0050(16) 0.0083(16) 0.0015(17)
C25 0.031(2) 0.028(2) 0.0244(19) -0.0073(17) 0.0116(17) -0.0023(18)
C26 0.032(2) 0.041(3) 0.037(2) -0.010(2) 0.0209(19) -0.005(2)
C27 0.0239(19) 0.047(3) 0.053(3) -0.012(2) 0.0170(19) -0.001(2)
C28 0.0220(19) 0.039(3) 0.046(2) -0.009(2) 0.0070(18) 0.000(2)
C29 0.030(2) 0.025(2) 0.032(2) -0.0014(19) 0.0065(17) 0.0014(19)
C30 0.0267(19) 0.029(2) 0.0194(18) -0.0013(17) 0.0071(15) -0.0058(18)
C31 0.028(2) 0.032(2) 0.030(2) -0.0099(19) 0.0014(17) -0.0036(19)
C32 0.040(2) 0.026(2) 0.042(2) -0.004(2) 0.001(2) -0.002(2)
C33 0.030(2) 0.038(3) 0.025(2) 0.0072(19) -0.0024(17) -0.009(2)
C34 0.0226(19) 0.042(3) 0.027(2) 0.0037(19) 0.0044(16) -0.0008(19)
C35 0.0258(19) 0.026(2) 0.0226(19) 0.0009(17) 0.0022(16) -0.0002(18)
C36 0.049(3) 0.055(3) 0.059(3) 0.019(3) 0.005(2) -0.020(3)
N1 0.0222(15) 0.0227(19) 0.0198(15) -0.0036(13) 0.0096(13) -0.0026(14)
N2 0.0229(14) 0.0192(17) 0.0211(14) -0.0005(14) 0.0047(12) -0.0013(14)
N3 0.0208(14) 0.0211(17) 0.0277(16) -0.0018(14) 0.0089(13) -0.0019(14)
O1 0.0269(14) 0.0511(19) 0.0241(14) -0.0039(14) 0.0093(12) 0.0046(14)
O2 0.0390(16) 0.0346(17) 0.0247(14) 0.0070(13) 0.0028(12) -0.0096(14)
O3 0.0324(15) 0.060(2) 0.0234(14) -0.0102(14) 0.0149(12) -0.0086(15)
S1 0.0262(4) 0.0333(6) 0.0189(4) -0.0016(5) 0.0075(4) -0.0076(5)
Ir1 0.02129(7) 0.01831(8) 0.02022(7) -0.00079(7) 0.00806(5) -0.00218(7)

loop_
_atom_type_symbol
_atom_type_description
_atom_type_scat_dispersion_real
_atom_type_scat_dispersion_imag
_atom_type_scat_source
C C 0.0033 0.0016 'International Tables Vol C Tables 4.2.6.8 and 6.1.1.4'
H H 0.0000 0.0000 'International Tables Vol C Tables 4.2.6.8 and 6.1.1.4'
N N 0.0061 0.0033 'International Tables Vol C Tables 4.2.6.8 and 6.1.1.4'
O O 0.0106 0.0060 'International Tables Vol C Tables 4.2.6.8 and 6.1.1.4'
S S 0.1246 0.1234 'International Tables Vol C Tables 4.2.6.8 and 6.1.1.4'
Ir Ir -1.4442 7.9887 'International Tables Vol C Tables 4.2.6.8 and 6.1.1.4'

loop_
_geom_angle_atom_site_label_1
_geom_angle_atom_site_label_2
_geom_angle_atom_site_label_3
_geom_angle
C5 C1 C2 107.3(3)
C5 C1 C6 125.5(4)
C2 C1 C6 126.8(3)
C5 C1 Ir1 71.7(2)
C2 C1 Ir1 72.0(2)
C6 C1 Ir1 127.5(3)
C3 C2 C1 108.6(3)
C3 C2 C7 128.0(4)
C1 C2 C7 123.2(3)
C3 C2 Ir1 71.1(2)
C1 C2 Ir1 69.3(2)
C7 C2 Ir1 129.8(3)
C2 C3 C4 108.0(3)
C2 C3 C8 127.5(4)
C4 C3 C8 124.3(3)
C2 C3 Ir1 71.0(2)
C4 C3 Ir1 70.4(2)
C8 C3 Ir1 128.3(3)
C5 C4 C3 107.1(3)
C5 C4 C9 126.0(4)
C3 C4 C9 125.7(3)
C5 C4 Ir1 70.6(2)
C3 C4 Ir1 70.9(2)
C9 C4 Ir1 133.5(3)
C1 C5 C4 108.9(3)
C1 C5 C10 125.5(4)
C4 C5 C10 125.6(4)
C1 C5 Ir1 69.8(2)
C4 C5 Ir1 71.0(2)
C10 C5 Ir1 124.8(3)
C1 C6 H6A 109.5
C1 C6 H6B 109.5
H6A C6 H6B 109.5
C1 C6 H6C 109.5
H6A C6 H6C 109.5
H6B C6 H6C 109.5
C2 C7 H7A 109.5
C2 C7 H7B 109.5
H7A C7 H7B 109.5
C2 C7 H7C 109.5
H7A C7 H7C 109.5
H7B C7 H7C 109.5
C3 C8 H8A 109.5
C3 C8 H8B 109.5
H8A C8 H8B 109.5
C3 C8 H8C 109.5
H8A C8 H8C 109.5
H8B C8 H8C 109.5
C4 C9 H9A 109.5
C4 C9 H9B 109.5
H9A C9 H9B 109.5
C4 C9 H9C 109.5
H9A C9 H9C 109.5
H9B C9 H9C 109.5
C5 C10 H10A 109.5
C5 C10 H10B 109.5
H10A C10 H10B 109.5
C5 C10 H10C 109.5
H10A C10 H10C 109.5
H10B C10 H10C 109.5
C12 C11 C16 120.5(4)
C12 C11 H11 119.8
C16 C11 H11 119.8
C13 C12 C11 120.8(4)
C13 C12 H12 119.6
C11 C12 H12 119.6
C12 C13 C14 119.1(4)
C12 C13 H13 120.5
C14 C13 H13 120.5
C15 C14 C13 120.3(4)
C15 C14 H14 119.9
C13 C14 H14 119.9
C14 C15 C16 121.1(4)
C14 C15 H15 119.5
C16 C15 H15 119.5
C15 C16 C11 118.3(3)
C15 C16 C17 117.7(3)
C11 C16 C17 124.0(3)
N1 C17 C16 112.1(3)
N1 C17 C18 106.3(3)
C16 C17 C18 115.7(3)
N1 C17 H17A 107.5
C16 C17 H17A 107.5
C18 C17 H17A 107.5
N2 C18 C17 108.5(3)
N2 C18 C19 115.3(3)
C17 C18 C19 109.5(3)
N2 C18 H18A 107.8
C17 C18 H18A 107.8
C19 C18 H18A 107.8
C24 C19 C20 117.4(3)
C24 C19 C18 123.7(3)
C20 C19 C18 118.9(3)
C21 C20 C19 122.2(4)
C21 C20 H20 118.9
C19 C20 H20 118.9
C20 C21 C22 119.7(4)
C20 C21 H21 120.2
C22 C21 H21 120.2
C23 C22 C21 118.9(4)
C23 C22 H22 120.5
C21 C22 H22 120.5
C22 C23 C24 120.8(4)
C22 C23 H23 119.6
C24 C23 H23 119.6
C19 C24 C23 121.0(4)
C19 C24 H24 119.5
C23 C24 H24 119.5
O1 C25 n3 119.8(3)
O1 C25 C26 122.5(3)
N3 C25 C26 117.6(3)
C27 C26 C25 122.1(4)
C27 C26 H26 118.9
C25 C26 H26 118.9
C26 C27 C28 119.4(4)
C26 C27 H27 120.3
C28 C27 H27 120.3
C29 C28 C27 117.8(4)
C29 C28 H28 121.1
C27 C28 H28 121.1
N3 C29 C28 123.8(4)
N3 C29 H29 118.1
C28 C29 H29 118.1
C35 C30 C31 120.0(4)
C35 C30 S1 120.2(3)
C31 C30 S1 119.5(3)
C32 C31 C30 119.5(4)
C32 C31 H31 120.2
C30 C31 H31 120.2
C33 C32 C31 121.1(4)
C33 C32 H32 119.4
C31 C32 H32 119.4
C32 C33 C34 118.5(4)
C32 C33 C36 120.7(4)
C34 C33 C36 120.8(4)
C35 C34 C33 120.7(4)
C35 C34 H34 119.7
C33 C34 H34 119.6
C30 C35 C34 120.0(4)
C30 C35 H35 120.0
C34 C35 H35 120.0
C33 C36 H36A 109.5
C33 C36 H36B 109.5
H36A C36 H36B 109.5
C33 C36 H36C 109.5
H36A C36 H36C 109.5
H36B C36 H36C 109.5
C17 n1 Ir1 113.8(2)
C17 n1 H1A 107(2)
Ir1 n1 H1A 106(2)
C17 n1 H1B 110(2)
Ir1 n1 H1B 112(2)
H1A n1 H1B 107(3)
C18 n2 S1 114.2(2)
C18 n2 Ir1 116.9(2)
S1 n2 Ir1 126.70(17)
C29 n3 C25 119.2(3)
C29 n3 Ir1 116.3(2)
C25 n3 Ir1 124.5(2)
O2 S1 O3 116.92(17)
O2 S1 n2 108.27(16)
O3 S1 n2 112.58(16)
O2 S1 C30 107.55(17)
O3 S1 C30 104.67(18)
N2 S1 C30 106.17(16)
N1 Ir1 n3 91.35(12)
N1 Ir1 C1 101.00(13)
N3 Ir1 C1 112.07(13)
N1 Ir1 n2 75.65(11)
N3 Ir1 n2 83.78(11)
C1 Ir1 n2 164.01(13)
N1 Ir1 C5 135.02(13)
N3 Ir1 C5 90.30(13)
C1 Ir1 C5 38.50(14)
N2 Ir1 C5 149.03(13)
N1 Ir1 C4 161.57(13)
N3 Ir1 C4 104.81(13)
C1 Ir1 C4 64.98(14)
N2 Ir1 C4 114.31(13)
C5 Ir1 C4 38.42(13)
N1 Ir1 C2 97.38(13)
N3 Ir1 C2 150.60(13)
C1 Ir1 C2 38.71(13)
N2 Ir1 C2 125.57(13)
C5 Ir1 C2 63.87(14)
C4 Ir1 C2 64.19(14)
N1 Ir1 C3 125.66(13)
N3 Ir1 C3 142.99(13)
C1 Ir1 C3 64.68(13)
N2 Ir1 C3 104.19(12)
C5 Ir1 C3 64.15(14)
C4 Ir1 C3 38.72(14)
C2 Ir1 C3 37.89(13)

loop_
_geom_bond_atom_site_label_1
_geom_bond_atom_site_label_2
_geom_bond_distance
C1 C5 1.426(5)
C1 C2 1.437(5)
C1 C6 1.499(5)
C1 Ir1 2.150(3)
C2 C3 1.419(5)
C2 C7 1.497(5)
C2 Ir1 2.185(3)
C3 C4 1.447(5)
C3 C8 1.495(5)
C3 Ir1 2.187(4)
C4 C5 1.433(5)
C4 C9 1.496(5)
C4 Ir1 2.180(4)
C5 C10 1.492(5)
C5 Ir1 2.175(4)
C6 H6A 0.9800
C6 H6B 0.9800
C6 H6C 0.9800
C7 H7A 0.9800
C7 H7B 0.9800
C7 H7C 0.9800
C8 H8A 0.9800
C8 H8B 0.9800
C8 H8C 0.9800
C9 H9A 0.9800
C9 H9B 0.9800
C9 H9C 0.9800
C10 H10A 0.9800
C10 H10B 0.9800
C10 H10C 0.9800
C11 C12 1.388(5)
C11 C16 1.392(5)
C11 H11 0.9500
C12 C13 1.380(5)
C12 H12 0.9500
C13 C14 1.386(6)
C13 H13 0.9500
C14 C15 1.384(5)
C14 H14 0.9500
C15 C16 1.392(5)
C15 H15 0.9500
C16 C17 1.515(5)
C17 n1 1.491(4)
C17 C18 1.538(5)
C17 H17A 1.0000
C18 n2 1.480(4)
C18 C19 1.542(5)
C18 H18A 1.0000
C19 C24 1.379(5)
C19 C20 1.391(5)
C20 C21 1.373(5)
C20 H20 0.9500
C21 C22 1.384(5)
C21 H21 0.9500
C22 C23 1.378(5)
C22 H22 0.9500
C23 C24 1.383(5)
C23 H23 0.9500
C24 H24 0.9500
C25 O1 1.260(4)
C25 n3 1.383(4)
C25 C26 1.427(5)
C26 C27 1.348(5)
C26 H26 0.9500
C27 C28 1.410(6)
C27 H27 0.9500
C28 C29 1.366(5)
C28 H28 0.9500
C29 n3 1.364(4)
C29 H29 0.9500
C30 C35 1.375(5)
C30 C31 1.388(5)
C30 S1 1.775(4)
C31 C32 1.383(5)
C31 H31 0.9500
C32 C33 1.382(6)
C32 H32 0.9500
C33 C34 1.388(6)
C33 C36 1.503(6)
C34 C35 1.387(5)
C34 H34 0.9500
C35 H35 0.9500
C36 H36A 0.9800
C36 H36B 0.9800
C36 H36C 0.9800
N1 Ir1 2.115(3)
N1 H1A 0.90(4)
N1 H1B 0.93(4)
N2 S1 1.602(3)
N2 Ir1 2.164(3)
N3 Ir1 2.122(3)
O2 S1 1.441(3)
O3 S1 1.446(3)

loop_
_geom_hbond_atom_site_label_D
_geom_hbond_atom_site_label_H
_geom_hbond_atom_site_label_A
_geom_hbond_distance_DH
_geom_hbond_distance_HA
_geom_hbond_distance_DA
_geom_hbond_angle_DHA
N1 H1A O1 0.90(4) 2.05(4) 2.761(4) 134(3)
